data_2005029
loop_
_publ_author_name
'Honda, T.'
'Fujii, I.'
'Hirayama, N.'
'Ishikawa, D.'
'Kawagishi, H.'
'Song, K.-S.'
'Yoo, I.-D.'

_publ_section_title
;
 (14\a,22<i>E</i>)-14-Hydroxyergosta-4,7,22-triene-3,6-dione,
 C~28~H~40~O~3~
;
_journal_issue 6
_journal_name_full 'Acta Crystallographica Section C'
_journal_page_first 1550
_journal_page_last 1552
_journal_paper_doi 10.1107/S0108270196000030
_journal_volume 52
_journal_year 1996
_chemical_formula_sum 'C28 H40 O3'
_chemical_formula_weight 424.62
_space_group_IT_number 4
_symmetry_cell_setting monoclinic
_symmetry_space_group_name_Hall 'P 2yb'
_symmetry_space_group_name_H-M 'P 1 21 1'
_atom_type_scat_source IntTabIV
_cell_angle_alpha 90
_cell_angle_beta 93.51(2)
_cell_angle_gamma 90
_cell_formula_units_Z 2
_cell_length_a 21.900(7)
_cell_length_b 6.368(2)
_cell_length_c 8.939(2)
_cell_measurement_reflns_used 25
_cell_measurement_temperature 293(2)
_cell_measurement_theta_max 35
_cell_measurement_theta_min 30
_cell_volume 1244.3(6)
_computing_cell_refinement 'CAD-4 software'
_computing_data_collection 'CAD-4 software (Enraf-Nonius, 1989)'
_computing_data_reduction 'CAD-4 software'
_computing_molecular_graphics 'ORTEPII (Johnson, 1976)'
_computing_structure_refinement 'TEXSAN (Molecular Structure Corporation, 1992)'
_computing_structure_solution 'MITHRIL (Gilmore, 1984)'
_diffrn_measurement_device 'Enraf-Nonius CAD-4 Turbo'
_diffrn_measurement_method '\w/2\q scans'
_diffrn_radiation_type CuK\a
_diffrn_radiation_wavelength 1.54184
_diffrn_reflns_av_R_equivalents 0.054
_diffrn_reflns_limit_h_max 27
_diffrn_reflns_limit_h_min 0
_diffrn_reflns_limit_k_max 0
_diffrn_reflns_limit_k_min -7
_diffrn_reflns_limit_l_max 11
_diffrn_reflns_limit_l_min -11
_diffrn_reflns_number 2875
_diffrn_reflns_theta_max 74.9
_diffrn_standards_decay_% -2.5
_diffrn_standards_interval_time 60
_diffrn_standards_number 3
_exptl_absorpt_coefficient_mu 0.556
_exptl_absorpt_correction_type none
_exptl_crystal_colour colourless
_exptl_crystal_density_diffrn 1.13
_exptl_crystal_density_method none
_exptl_crystal_description plate
_exptl_crystal_size_max 0.5
_exptl_crystal_size_mid 0.3
_exptl_crystal_size_min 0.02
_refine_diff_density_max 0.23
_refine_diff_density_min -0.15
_refine_ls_extinction_coef 1.155E-5
_refine_ls_extinction_method |F~calc~|/(1+gI~calc~)
_refine_ls_goodness_of_fit_obs 2.30
_refine_ls_hydrogen_treatment 'H atoms see text'
_refine_ls_number_parameters 436
_refine_ls_number_reflns 2581
_refine_ls_R_factor_obs 0.039
_refine_ls_shift/esd_max 0.11
_refine_ls_structure_factor_coef F
_refine_ls_weighting_details w=1/\s^2^(F)
_refine_ls_weighting_scheme calc
_refine_ls_wR_factor_obs 0.047
_reflns_number_observed 2581
_reflns_number_total 2832
_reflns_observed_criterion F>3\s(F)
_cod_data_source_file kh1087.cif
_cod_data_source_block kh1087a
_cod_depositor_comments
;
The following automatic conversions were performed:

'_refine_ls_weighting_scheme' value ' w=1/\s^2^(F)' was changed to
'calc'. New tag '_refine_ls_weighting_details' was created. The value
of the new tag was set to 'w=1/\s^2^(F)'.

Automatic conversion script
Id: cif_fix_values 3143 2015-03-26 13:38:13Z robertas 
;
_cod_original_sg_symbol_Hall 'P 2y1'
_cod_original_sg_symbol_H-M 'P 21'
_cod_database_code 2005029

loop_
_symmetry_equiv_pos_as_xyz
x,y,z
-x,y+1/2,-z

loop_
_atom_site_label
_atom_site_fract_x
_atom_site_fract_y
_atom_site_fract_z
_atom_site_B_iso_or_equiv
O3 .52949(7) .614 -0.4137(2) 5.04(4)
O6 .49875(7) -.0515(4) -0.1319(2) 4.96(4)
O14 .35584(6) .2720(3) .27050(10) 3.69(3)
C1 .38020(10) .5734(4) -0.2741(2) 3.78(4)
C2 .42060(10) .6030(4) -0.4068(2) 3.99(4)
C3 .48420(9) .5260(4) -0.3698(2) 3.81(4)
C4 .48956(9) .3347(4) -0.2787(2) 3.55(4)
C5 .44327(8) .2556(4) -0.2060(2) 3.04(3)
C6 .45418(8) .0583(4) -0.1172(2) 3.38(4)
C7 .40956(9) .0083(4) -.0074(2) 3.24(3)
C8 .36576(7) .1436(3) .0273(2) 2.83(3)
C9 .35542(8) .3504(4) -.0536(2) 2.99(3)
C10 .37955(8) .3479(4) -0.2143(2) 2.98(3)
C11 .28900(10) .4287(4) -.0548(2) 3.99(4)
C12 .25650(10) .3948(4) .0902(2) 3.85(4)
C13 .26175(8) .1667(4) .1415(2) 3.23(3)
C14 .33057(8) .1156(4) .1673(2) 3.05(3)
C15 .33190(9) -.0963(4) .2457(2) 3.72(4)
C16 .27590(9) -.0868(4) .3439(2) 3.88(4)
C17 .23956(9) .1131(4) .2987(2) 3.60(4)
C18 .23210(10) .0174(5) .0229(2) 4.05(4)
C19 .34060(10) .2050(4) -0.3225(2) 3.74(4)
C20 .17060(10) .0862(5) .3179(3) 4.91(5)
C21 .13310(10) .2816(9) .2758(5) 8.00(10)
C22 .16160(10) .0284(5) .4789(3) 5.08(5)
C23 .12770(10) -0.1214(6) .5256(3) 5.66(6)
C24 .12090(10) -0.1810(7) .6874(3) 6.14(7)
C25 .1466(3) -0.4020(10) .7122(6) 11.5(2)
C26 .05500(10) -0.1589(7) .7332(3) 6.85(8)
C27 .0312(3) .0580(10) .7076(7) 10.8(2)
C28 .0486(2) -0.2230(10) .8946(5) 10.80(10)
H1a .3990(10) .668(4) -0.20(3) 4.2(5)
H1b .3380(10) .612(5) -0.30(3) 4.7(5)
H2a .4220(10) .758(6) -0.44(3) 7.2(8)
H2b .4050(10) .517(5) -0.50(3) 4.9(6)
H4 .5260(10) .273(4) -0.27(2) 3.6(4)
H7 .4160(9) -0.113(4) .05(2) 3.4(4)
H9 .3790(10) .456(4) .01(2) 3.7(5)
H10a .3610(10) .195(4) -0.42(2) 4.0(5)
H10b .2980(10) .256(5) -0.34(3) 5.5(6)
H10c .3380(10) .060(5) -0.29(3) 5.4(6)
H11a .2870(10) .575(4) -.08(3) 4.1(5)
H11b .2630(10) .355(4) -0.14(3) 4.6(5)
H12a .2750(10) .486(5) .17(3) 4.3(5)
H12b .2130(10) .431(4) .07(3) 4.2(5)
H14 .3950(10) .216(6) .29(3) 7.6(8)
H15a .3730(10) -0.121(4) .31(3) 4.0(5)
H15b .3300(10) -0.209(4) .17(2) 3.8(5)
H16a .2880(10) -.094(5) .45(3) 4.9(5)
H16b .2500(10) -0.209(5) .33(3) 4.7(5)
H17 .2540(10) .233(5) .36(3) 4.2(5)
H18a .2550(10) .022(5) -.08(3) 5.4(6)
H18b .1910(10) .075(4) -.00(2) 4.6(5)
H18c .2310(10) -0.129(6) .06(3) 6.2(7)
H20 .1570(10) -.041(5) .26(3) 4.5(5)
H21a .090(2) .262(7) .30(4) 9.0(10)
H21b .132(2) .311(8) .18(4) 9.0(10)
H21c .151(2) .404(7) .35(4) 9.0(10)
H22 .1830(10) .114(6) .55(3) 5.7(6)
H23 .1010(10) -0.197(6) .45(3) 5.9(6)
H24 .1470(10) -.057(6) .75(3) 5.8(6)
H25a .186(2) -0.413(8) .67(4) 10.0(10)
H25b .143(2) -0.438(9) .83(5) 12.0(10)
H25c .103(3) -0.490(10) .64(7) 8.0
H26 .0250(10) -0.259(5) .66(3) 5.9(6)
H27a -.008(2) .076(8) .76(4) 9.0(10)
H27b .067(2) .140(10) .76(5) 13.0(10)
H27c .036(2) .120(10) .59(5) 14.0(10)
H28a .004(2) -0.210(10) .93(5) 14.0(10)
H28b .076(3) -0.17(2) .96(7) 8.0
H28c .056 -0.373 .903 8.0

loop_
_geom_angle_atom_site_label_1
_geom_angle_atom_site_label_2
_geom_angle_atom_site_label_3
_geom_angle
_geom_angle_publ_flag
C2 C1 C10 113.7(2) yes
C1 C2 C3 111.3(2) yes
O3 C3 C2 122.8(2) yes
O3 C3 C4 121.2(2) yes
C2 C3 C4 115.9(2) yes
C3 C4 C5 123.1(2) yes
C4 C5 C6 118.2(2) yes
C4 C5 C10 123.8(2) yes
C6 C5 C10 117.90(10) yes
O6 C6 C5 121.9(2) yes
O6 C6 C7 121.5(2) yes
C5 C6 C7 116.5(2) yes
C6 C7 C8 122.2(2) yes
C7 C8 C9 122.5(2) yes
C7 C8 C14 121.5(2) yes
C9 C8 C14 115.20(10) yes
C8 C9 C10 112.40(10) yes
C8 C9 C11 113.5(2) yes
C10 C9 C11 111.80(10) yes
C1 C10 C5 110.7(2) yes
C1 C10 C9 108.70(10) yes
C1 C10 C19 110.5(2) yes
C5 C10 C9 108.90(10) yes
C5 C10 C19 105.9(2) yes
C9 C10 C19 112.20(10) yes
C11 C12 C13 111.0(2) yes
C12 C13 C14 107.4(2) yes
C12 C13 C17 117.3(2) yes
C12 C13 C18 111.2(2) yes
C14 C13 C17 100.10(10) yes
C14 C13 C18 109.9(2) yes
C17 C13 C18 110.2(2) yes
O14 C14 C8 104.60(10) yes
O14 C14 C13 106.40(10) yes
O14 C14 C15 108.80(10) yes
C8 C14 C13 113.10(10) yes
C8 C14 C15 119.1(2) yes
C13 C14 C15 104.20(10) yes
C14 C15 C16 103.4(2) yes
C15 C16 C17 107.3(2) yes
C13 C17 C16 103.4(2) yes
C13 C17 C20 119.3(2) yes
C16 C17 C20 111.9(2) yes
C17 C20 C21 113.5(2) yes
C17 C20 C22 108.6(2) yes
C21 C20 C22 109.5(2) yes
C20 C22 C23 126.7(2) yes
C22 C23 C24 125.9(3) yes
C9 C11 C12 115.9(2) yes

loop_
_geom_bond_atom_site_label_1
_geom_bond_atom_site_label_2
_geom_bond_distance
_geom_bond_publ_flag
O3 C3 1.224(2) yes
O14 C14 1.446(2) yes
C1 C10 1.532(3) yes
C3 C4 1.464(3) yes
C5 C6 1.497(3) yes
C6 C7 1.462(2) yes
C8 C9 1.512(3) yes
C9 C10 1.561(2) yes
C10 C19 1.547(3) yes
C12 C13 1.525(3) yes
C13 C17 1.552(2) yes
C14 C15 1.519(3) yes
C16 C17 1.541(3) yes
C20 C21 1.525(5) yes
C22 C23 1.293(4) yes
O6 C6 1.214(2) yes
C1 C2 1.534(3) yes
C2 C3 1.495(3) yes
C4 C5 1.336(3) yes
C5 C10 1.511(3) yes
C7 C8 1.340(3) yes
C8 C14 1.519(2) yes
C9 C11 1.538(3) yes
C11 C12 1.530(3) yes
C13 C14 1.545(3) yes
C13 C18 1.539(3) yes
C15 C16 1.553(3) yes
C17 C20 1.540(3) yes
C20 C22 1.509(3) yes
C23 C24 1.511(4) yes

loop_
_geom_torsion_atom_site_label_1
_geom_torsion_atom_site_label_2
_geom_torsion_atom_site_label_3
_geom_torsion_atom_site_label_4
_geom_torsion
_geom_torsion_publ_flag
C1 C2 C3 C4 38.2(3) yes
C2 C1 C10 C5 42.6(2) yes
C3 C2 C1 C10 -54.0(3) yes
C5 C6 C7 C8 -8.6(3) yes
C6 C5 C10 C9 46.3(2) yes
C7 C6 C5 C10 -19.5(2) yes
C8 C9 C11 C12 39.3(3) yes
C1 C10 C5 C4 -17.4(2) yes
C2 C3 C4 C5 -13.6(3) yes
C3 C4 C5 C10 2.7(3) yes
C5 C10 C9 C8 -47.1(2) yes
C6 C7 C8 C9 5.5(3) yes
C7 C8 C9 C10 23.9(2) yes
C8 C14 C13 C12 -59.7(2) yes
C9 C8 C14 C13 49.8(2) yes
C11 C9 C8 C14 -37.9(2) yes
C13 C14 C15 C16 -34.3(2) yes
C14 C13 C17 C16 -39.7(2) yes
C15 C14 C13 C17 46.5(2) yes
C17 C20 C22 C23 -132.5(3) yes
C22 C23 C24 C26 119.0(4) yes
C9 C11 C12 C13 -51.7(3) yes
C11 C12 C13 C14 59.6(2) yes
C13 C17 C16 C15 19.7(2) yes
C14 C15 C16 C17 8.8(2) yes
C16 C17 C20 C22 57.4(3) yes
C20 C22 C23 C24 178.0(3) yes
